data_1004004
loop_
_publ_author_name
'Jin, Song'
'Zhou, Ran'
'Scheuer, Ellen M.'
'Adamchuk, Jennifer'
'Rayburn, Lori L.'
'DiSalvo, Francis J.'

_publ_contact_author
; 
Prof. Francis J. DiSalvo 
Department of Chemistry and Chemical Biology 
Cornell University 
Ithaca, NY 14853 
;
_publ_contact_author_email fjd3@cornell.edu
_publ_contact_author_fax 607-255-4137
_publ_contact_author_phone 607-255-7238
_publ_section_title
;
Synthesis, Characterization, and Ligand Exchange Studies of W~6~S~8~L~6~ 
Cluster Compounds
;
_journal_issue 12
_journal_name_full 'Inorganic Chemistry'
_journal_page_first 2666
_journal_page_last 2674
_journal_paper_doi 10.1021/ic001314q
_journal_volume 40
_journal_year 2001
_chemical_formula_moiety W6S8(C4NOH9)6(C5.2N1.3O1.3H11.7)(C22.2H25.9N3
_chemical_formula_sum 'C51.5 H91.5 N11 O7.25 S8 W6'
_chemical_formula_weight 2340.44
_chemical_melting_point ?
_chemical_name_common 'Tungsten sulfide cluster with'
_chemical_name_systematic
;
octakis(mu!3$-sulfido)-hexakis(morpholine)
-hexa-tungsten-1.3(morpholine)-3.7(aniline)
;
_space_group_IT_number 15
_symmetry_cell_setting monoclinic
_symmetry_space_group_name_Hall '-C 2yc'
_symmetry_space_group_name_H-M 'C 1 2/c 1'
_atom_sites_solution_hydrogens geom
_atom_sites_solution_primary direct
_atom_sites_solution_secondary difmap
_audit_creation_method SHELXL-97
_cell_angle_alpha 90.00
_cell_angle_beta 104.284(2)
_cell_angle_gamma 90.00
_cell_formula_units_Z 4
_cell_length_a 14.8105(13)
_cell_length_b 18.5419(17)
_cell_length_c 25.108(2)
_cell_measurement_reflns_used ?
_cell_measurement_temperature 173(2)
_cell_measurement_theta_max ?
_cell_measurement_theta_min ?
_cell_volume 6681.8(10)
_computing_cell_refinement 'Bruker SAINT'
_computing_data_collection 'BRUKER SMART'
_computing_data_reduction SHELXTL
_computing_molecular_graphics SHELXTL
_computing_publication_material SHELXTL
_computing_structure_refinement 'SHELXL-97 (Sheldrick, 1997)'
_computing_structure_solution 'SHELXS-97 (Sheldrick, 1990)'
_diffrn_ambient_temperature 173(2)
_diffrn_detector_area_resol_mean ?
_diffrn_measured_fraction_theta_full 0.993
_diffrn_measured_fraction_theta_max 0.993
_diffrn_measurement_device_type ?
_diffrn_measurement_method '\w scans'
_diffrn_radiation_monochromator graphite
_diffrn_radiation_source 'fine-focus sealed tube'
_diffrn_radiation_type MoK\a
_diffrn_radiation_wavelength 0.71073
_diffrn_reflns_av_R_equivalents 0.0396
_diffrn_reflns_av_sigmaI/netI 0.0307
_diffrn_reflns_limit_h_max 19
_diffrn_reflns_limit_h_min -16
_diffrn_reflns_limit_k_max 24
_diffrn_reflns_limit_k_min -24
_diffrn_reflns_limit_l_max 33
_diffrn_reflns_limit_l_min -33
_diffrn_reflns_number 40292
_diffrn_reflns_theta_full 28.28
_diffrn_reflns_theta_max 28.28
_diffrn_reflns_theta_min 1.83
_diffrn_standards_decay_% 0
_diffrn_standards_interval_count ?
_diffrn_standards_interval_time ?
_diffrn_standards_number ?
_exptl_absorpt_coefficient_mu 10.593
_exptl_absorpt_correction_T_max 1
_exptl_absorpt_correction_T_min 0.618779
_exptl_absorpt_correction_type empirical
_exptl_absorpt_process_details ?
_exptl_crystal_colour dark-red
_exptl_crystal_density_diffrn 2.327
_exptl_crystal_density_meas ?
_exptl_crystal_density_method .
_exptl_crystal_description block
_exptl_crystal_F_000 4430
_exptl_crystal_size_max 0.2
_exptl_crystal_size_mid 0.15
_exptl_crystal_size_min 0.1
_refine_diff_density_max 1.472
_refine_diff_density_min -1.393
_refine_diff_density_rms 0.179
_refine_ls_extinction_coef ?
_refine_ls_extinction_method none
_refine_ls_goodness_of_fit_ref 1.216
_refine_ls_hydrogen_treatment mixed
_refine_ls_matrix_type full
_refine_ls_number_parameters 378
_refine_ls_number_reflns 8242
_refine_ls_number_restraints 3
_refine_ls_restrained_S_all 1.217
_refine_ls_R_factor_all 0.0389
_refine_ls_R_factor_gt 0.0304
_refine_ls_shift/su_max 0.112
_refine_ls_shift/su_mean 0.003
_refine_ls_structure_factor_coef Fsqd
_refine_ls_weighting_details 'calc w=1/[\s^2^(Fo^2^)+(0.0267P)^2^+0.0000P] where P=(Fo^2^+2Fc^2^)/3'
_refine_ls_weighting_scheme calc
_refine_ls_wR_factor_gt 0.0595
_refine_ls_wR_factor_ref 0.0613
_reflns_number_gt 7195
_reflns_number_total 8242
_reflns_threshold_expression >2sigma(I)
_cod_depositor_comments
;
The following automatic conversions were performed:
'_symmetry_cell_setting' value 'Monoclinic' changed to 'monoclinic'
according to '/home/saulius/struct/CIF-dictionaries/cif_core.dic'
dictionary named 'cif_core.dic' version 2.4.1 from 2010-06-29.

Automatic conversion script
Id: cif_fix_enum 1527 2010-12-29 10:47:43Z saulius 
;
_cod_original_sg_symbol_H-M C2/C
_cod_original_formula_sum 'C51.50 H91.50 N11 O7.25 S8 W6'
_cod_database_code 1004004

loop_
_symmetry_equiv_pos_as_xyz
'x, y, z'
'-x, y, -z+1/2'
'x+1/2, y+1/2, z'
'-x+1/2, y+1/2, -z+1/2'
'-x, -y, -z'
'x, -y, z-1/2'
'-x+1/2, -y+1/2, -z'
'x+1/2, -y+1/2, z-1/2'

loop_
_atom_site_label
_atom_site_type_symbol
_atom_site_fract_x
_atom_site_fract_y
_atom_site_fract_z
_atom_site_U_iso_or_equiv
_atom_site_adp_type
_atom_site_occupancy
_atom_site_symmetry_multiplicity
_atom_site_calc_flag
_atom_site_refinement_flags
_atom_site_disorder_assembly
_atom_site_disorder_group
W1 W 0.533581(13) 0.089461(9) -0.024711(7) 0.01360(5) Uani 1 1 d . . .
W2 W 0.569488(13) -0.048009(9) -0.042656(7) 0.01397(5) Uani 1 1 d . . .
W3 W 0.393746(13) -0.002500(9) -0.059553(7) 0.01391(5) Uani 1 1 d . . .
S4 S 0.69323(8) 0.04062(6) -0.00687(5) 0.0178(2) Uani 1 1 d . . .
S5 S 0.49794(8) 0.03536(6) -0.11713(4) 0.0172(2) Uani 1 1 d . . .
S6 S 0.36929(9) 0.12401(6) -0.03795(5) 0.0190(2) Uani 1 1 d . . .
S7 S 0.56496(9) 0.12921(6) 0.07129(4) 0.0186(2) Uani 1 1 d . . .
N1 N 0.5740(3) 0.1968(2) -0.05888(16) 0.0197(9) Uani 1 1 d . . .
H1Z H 0.614(3) 0.1878(7) -0.0707(8) 0.024 Uiso 1 1 calc R . .
C11 C 0.5024(4) 0.2279(3) -0.1049(2) 0.0313(12) Uani 1 1 d . . .
H11A H 0.4467 0.2405 -0.0917 0.038 Uiso 1 1 calc R . .
H11B H 0.4836 0.1911 -0.1341 0.038 Uiso 1 1 calc R . .
C12 C 0.5362(4) 0.2948(3) -0.1292(2) 0.0320(13) Uani 1 1 d . . .
H12A H 0.5880 0.2815 -0.1458 0.038 Uiso 1 1 calc R . .
H12B H 0.4848 0.3144 -0.1587 0.038 Uiso 1 1 calc R . .
C13 C 0.6410(6) 0.3184(3) -0.0464(3) 0.064(2) Uani 1 1 d . . .
H13A H 0.6648 0.3559 -0.0185 0.077 Uiso 1 1 calc R . .
H13B H 0.6929 0.3034 -0.0625 0.077 Uiso 1 1 calc R . .
C14 C 0.6082(5) 0.2545(3) -0.0194(2) 0.0422(16) Uani 1 1 d . . .
H14A H 0.6604 0.2360 0.0101 0.051 Uiso 1 1 calc R . .
H14B H 0.5578 0.2698 -0.0023 0.051 Uiso 1 1 calc R . .
O1 O 0.5668(3) 0.34795(19) -0.08898(17) 0.0454(11) Uani 1 1 d . . .
N2 N 0.6476(3) -0.1068(2) -0.09875(16) 0.0210(9) Uani 1 1 d . . .
H2Z H 0.612(3) -0.1166(8) -0.1221(17) 0.025 Uiso 1 1 calc R . .
C21 C 0.7121(4) -0.0624(3) -0.1222(2) 0.0324(13) Uani 1 1 d . . .
H21A H 0.7646 -0.0457 -0.0921 0.039 Uiso 1 1 calc R . .
H21B H 0.6786 -0.0193 -0.1403 0.039 Uiso 1 1 calc R . .
C22 C 0.7499(5) -0.1048(3) -0.1637(3) 0.0441(16) Uani 1 1 d . . .
H22A H 0.6979 -0.1181 -0.1952 0.053 Uiso 1 1 calc R . .
H22B H 0.7939 -0.0743 -0.1776 0.053 Uiso 1 1 calc R . .
C23 C 0.7320(4) -0.2137(3) -0.1217(2) 0.0344(13) Uani 1 1 d . . .
H23A H 0.7640 -0.2583 -0.1055 0.041 Uiso 1 1 calc R . .
H23B H 0.6809 -0.2274 -0.1536 0.041 Uiso 1 1 calc R . .
C24 C 0.6917(4) -0.1753(3) -0.0792(2) 0.0332(13) Uani 1 1 d . . .
H24A H 0.6451 -0.2071 -0.0688 0.040 Uiso 1 1 calc R . .
H24B H 0.7422 -0.1665 -0.0458 0.040 Uiso 1 1 calc R . .
O2 O 0.7962(3) -0.1683(2) -0.13948(16) 0.0379(10) Uani 1 1 d . . .
N3 N 0.2604(3) 0.0016(2) -0.13059(16) 0.0223(9) Uani 1 1 d . . .
H3Z H 0.222(3) 0.0121(8) -0.1177(10) 0.027 Uiso 1 1 calc R . .
C31 C 0.2613(4) 0.0573(3) -0.1728(2) 0.0317(13) Uani 1 1 d . . .
H31A H 0.3126 0.0466 -0.1905 0.038 Uiso 1 1 calc R . .
H31B H 0.2742 0.1048 -0.1546 0.038 Uiso 1 1 calc R . .
C32 C 0.1711(4) 0.0617(3) -0.2165(2) 0.0392(14) Uani 1 1 d . . .
H32A H 0.1206 0.0775 -0.1996 0.047 Uiso 1 1 calc R . .
H32B H 0.1771 0.0980 -0.2443 0.047 Uiso 1 1 calc R . .
C33 C 0.1405(4) -0.0594(3) -0.2033(2) 0.0402(15) Uani 1 1 d . . .
H33A H 0.1244 -0.1061 -0.2224 0.048 Uiso 1 1 calc R . .
H33B H 0.0898 -0.0465 -0.1857 0.048 Uiso 1 1 calc R . .
C34 C 0.2300(4) -0.0674(3) -0.1599(2) 0.0317(13) Uani 1 1 d . . .
H34A H 0.2217 -0.1042 -0.1329 0.038 Uiso 1 1 calc R . .
H34B H 0.2793 -0.0846 -0.1771 0.038 Uiso 1 1 calc R . .
O3 O 0.1477(3) -0.0056(2) -0.24229(15) 0.0399(10) Uani 1 1 d . . .
N1S N 0.7491(3) 0.3507(3) 0.10068(17) 0.0366(12) Uani 1 1 d . . .
H1SA H 0.7789 0.3865 0.0896 0.044 Uiso 1 1 calc R . .
H1SB H 0.7032 0.3290 0.0773 0.044 Uiso 1 1 calc R . .
C11S C 0.7746(4) 0.3286(3) 0.1551(2) 0.0252(11) Uani 1 1 d . . .
C12S C 0.7330(4) 0.2687(3) 0.1722(2) 0.0271(11) Uani 1 1 d . . .
H12C H 0.6852 0.2438 0.1466 0.033 Uiso 1 1 calc R . .
C13S C 0.7603(4) 0.2451(3) 0.2254(2) 0.0293(12) Uani 1 1 d . . .
H13C H 0.7301 0.2047 0.2366 0.035 Uiso 1 1 calc R . .
C14S C 0.8311(4) 0.2792(3) 0.2628(2) 0.0297(12) Uani 1 1 d . . .
H14C H 0.8500 0.2626 0.2997 0.036 Uiso 1 1 calc R . .
C15S C 0.8741(4) 0.3380(3) 0.2461(2) 0.0326(13) Uani 1 1 d . . .
H15A H 0.9229 0.3619 0.2716 0.039 Uiso 1 1 calc R . .
C16S C 0.8468(4) 0.3622(3) 0.1926(2) 0.0299(12) Uani 1 1 d . . .
H16A H 0.8777 0.4022 0.1814 0.036 Uiso 1 1 calc R . .
N2S N 0.5000 -0.0238(4) -0.2500 0.060(3) Uani 1 2 d S . .
H2SA H 0.4811 0.0000 -0.2244 0.073 Uiso 0.50 1 calc PR . .
H2SB H 0.5189 0.0000 -0.2756 0.073 Uiso 0.50 1 calc PR . .
C21S C 0.5000 -0.0964(5) -0.2500 0.0313(18) Uani 1 2 d S . .
C22S C 0.4705(4) -0.1350(3) -0.2098(2) 0.0328(13) Uani 1 1 d . . .
H22C H 0.4492 -0.1099 -0.1823 0.039 Uiso 1 1 calc R . .
C23S C 0.4719(4) -0.2084(4) -0.2098(2) 0.0424(15) Uani 1 1 d . . .
H23C H 0.4531 -0.2340 -0.1816 0.051 Uiso 1 1 calc R . .
C24S C 0.5000 -0.2458(5) -0.2500 0.050(2) Uani 1 2 d S . .
H24C H 0.5000 -0.2971 -0.2500 0.060 Uiso 1 2 calc SR . .
O3S O 0.0815(6) 0.0194(4) -0.0791(4) 0.062(3) Uiso 0.646(11) 1 d PD A 1
N3S N -0.0359(6) 0.1388(5) -0.0911(3) 0.045(2) Uiso 0.646(11) 1 d PD A 1
H3SA H -0.0805 0.1628 -0.0814 0.054 Uiso 0.646(11) 1 calc PR A 1
C31S C 0.1040(13) 0.0771(8) -0.0392(7) 0.051(4) Uiso 0.646(11) 1 d PD A 1
H31C H 0.1724 0.0812 -0.0250 0.062 Uiso 0.646(11) 1 calc PR A 1
H31D H 0.0763 0.0673 -0.0078 0.062 Uiso 0.646(11) 1 calc PR A 1
C32S C 0.0638(10) 0.1482(8) -0.0683(7) 0.079(5) Uiso 0.646(11) 1 d PD A 1
H32C H 0.0750 0.1885 -0.0416 0.095 Uiso 0.646(11) 1 calc PR A 1
H32D H 0.0947 0.1597 -0.0979 0.095 Uiso 0.646(11) 1 calc PR A 1
C33S C -0.0485(9) 0.0852(7) -0.1311(5) 0.059(3) Uiso 0.646(11) 1 d PD A 1
H33C H -0.0135 0.0975 -0.1588 0.070 Uiso 0.646(11) 1 calc PR A 1
H33C H -0.1153 0.0811 -0.1501 0.070 Uiso 0.646(11) 1 calc PR A 1
C34S C -0.0143(10) 0.0160(8) -0.1042(7) 0.060(4) Uiso 0.646(11) 1 d PD A 1
H34C H -0.0489 0.0046 -0.0762 0.072 Uiso 0.646(11) 1 calc PR A 1
H34D H -0.0262 -0.0231 -0.1319 0.072 Uiso 0.646(11) 1 calc PR A 1
N3T N -0.0558(14) -0.0167(10) -0.1334(8) 0.067(6) Uiso 0.354(11) 1 d P A 2
H3TA H -0.1012 -0.0121 -0.1633 0.080 Uiso 0.354(11) 1 calc PR A 2
H3TB H -0.0390 -0.0598 -0.1198 0.080 Uiso 0.354(11) 1 calc PR A 2
C31T C -0.0134(15) 0.0403(12) -0.1092(9) 0.038(5) Uiso 0.354(11) 1 d P A 2
C32T C 0.0522(19) 0.0279(15) -0.0517(12) 0.076(8) Uiso 0.354(11) 1 d P A 2
H32E H 0.0610 -0.0187 -0.0356 0.091 Uiso 0.354(11) 1 calc PR A 2
C33T C 0.092(3) 0.080(2) -0.0282(18) 0.096(14) Uiso 0.354(11) 1 d P A 2
H33D H 0.1392 0.0710 0.0042 0.115 Uiso 0.354(11) 1 calc PR A 2
C34T C 0.0763(16) 0.1496(13) -0.0425(10) 0.052(6) Uiso 0.354(11) 1 d P A 2
H34E H 0.1089 0.1871 -0.0200 0.063 Uiso 0.354(11) 1 calc PR A 2
C35T C 0.0138(15) 0.1645(11) -0.0896(7) 0.041(5) Uiso 0.354(11) 1 d P A 2
H35A H -0.0009 0.2137 -0.0981 0.049 Uiso 0.354(11) 1 calc PR A 2
C36T C -0.0252(14) 0.1195(11) -0.1218(9) 0.046(5) Uiso 0.354(11) 1 d P A 2
H36A H -0.0643 0.1344 -0.1559 0.055 Uiso 0.354(11) 1 calc PR A 2

loop_
_atom_site_aniso_label
_atom_site_aniso_U_11
_atom_site_aniso_U_22
_atom_site_aniso_U_33
_atom_site_aniso_U_23
_atom_site_aniso_U_13
_atom_site_aniso_U_12
W1 0.01935(10) 0.01069(9) 0.01164(9) 0.00080(6) 0.00549(7) -0.00171(7)
W2 0.01937(10) 0.01191(9) 0.01210(9) -0.00017(6) 0.00667(7) -0.00027(7)
W3 0.01873(10) 0.01261(9) 0.01101(9) 0.00076(6) 0.00482(7) -0.00154(7)
S4 0.0196(6) 0.0182(6) 0.0170(5) 0.0022(4) 0.0072(5) -0.0022(5)
S5 0.0242(6) 0.0167(6) 0.0125(5) 0.0011(4) 0.0079(5) -0.0015(5)
S6 0.0241(7) 0.0155(6) 0.0182(6) 0.0019(4) 0.0065(5) 0.0010(5)
S7 0.0264(7) 0.0141(5) 0.0160(5) -0.0024(4) 0.0065(5) -0.0036(5)
N1 0.022(2) 0.014(2) 0.023(2) 0.0002(16) 0.0048(17) -0.0035(16)
C11 0.033(3) 0.025(3) 0.030(3) 0.013(2) -0.003(2) -0.005(2)
C12 0.035(3) 0.024(3) 0.033(3) 0.013(2) -0.001(2) -0.003(2)
C13 0.094(6) 0.033(4) 0.042(4) 0.012(3) -0.023(4) -0.037(4)
C14 0.071(5) 0.023(3) 0.022(3) 0.004(2) -0.010(3) -0.017(3)
O1 0.071(3) 0.0130(19) 0.046(3) 0.0048(17) 0.003(2) -0.005(2)
N2 0.021(2) 0.026(2) 0.016(2) -0.0052(16) 0.0064(17) 0.0012(18)
C21 0.044(4) 0.028(3) 0.036(3) 0.001(2) 0.029(3) 0.003(3)
C22 0.062(5) 0.037(3) 0.044(4) 0.000(3) 0.034(3) 0.014(3)
C23 0.042(4) 0.024(3) 0.041(3) -0.002(2) 0.016(3) 0.011(3)
C24 0.047(4) 0.018(3) 0.040(3) 0.004(2) 0.021(3) 0.012(2)
O2 0.030(2) 0.046(2) 0.041(2) -0.0093(19) 0.0154(18) 0.0080(19)
N3 0.023(2) 0.025(2) 0.018(2) 0.0025(17) 0.0051(17) 0.0004(18)
C31 0.038(3) 0.027(3) 0.028(3) 0.013(2) 0.003(2) -0.007(2)
C32 0.035(4) 0.043(4) 0.034(3) 0.008(3) -0.003(3) 0.002(3)
C33 0.043(4) 0.042(4) 0.028(3) -0.002(3) -0.008(3) -0.011(3)
C34 0.033(3) 0.029(3) 0.026(3) -0.003(2) -0.005(2) -0.010(2)
O3 0.045(3) 0.046(3) 0.021(2) -0.0019(18) -0.0060(18) -0.004(2)
N1S 0.048(3) 0.042(3) 0.022(2) 0.008(2) 0.014(2) -0.001(2)
C11S 0.029(3) 0.029(3) 0.022(3) 0.003(2) 0.014(2) 0.002(2)
C12S 0.028(3) 0.031(3) 0.023(3) 0.000(2) 0.007(2) -0.007(2)
C13S 0.031(3) 0.030(3) 0.027(3) 0.006(2) 0.007(2) -0.007(2)
C14S 0.029(3) 0.042(3) 0.017(2) 0.003(2) 0.003(2) -0.005(3)
C15S 0.026(3) 0.039(3) 0.034(3) -0.003(2) 0.009(2) -0.004(2)
C16S 0.031(3) 0.026(3) 0.037(3) 0.004(2) 0.017(2) -0.005(2)
N2S 0.114(8) 0.044(5) 0.029(4) 0.000 0.029(5) 0.000
C21S 0.026(4) 0.047(5) 0.015(3) 0.000 -0.004(3) 0.000
C22S 0.023(3) 0.054(4) 0.021(3) -0.004(3) 0.005(2) 0.000(3)
C23S 0.032(3) 0.061(4) 0.036(3) 0.009(3) 0.010(3) -0.006(3)
C24S 0.044(6) 0.042(5) 0.063(6) 0.000 0.013(5) 0.000

loop_
_atom_type_symbol
_atom_type_description
_atom_type_scat_dispersion_real
_atom_type_scat_dispersion_imag
_atom_type_scat_source
C C 0.0033 0.0016 'International Tables Vol C Tables 4.2.6.8 and 6.1.1.4'
H H 0.0000 0.0000 'International Tables Vol C Tables 4.2.6.8 and 6.1.1.4'
N N 0.0061 0.0033 'International Tables Vol C Tables 4.2.6.8 and 6.1.1.4'
O O 0.0106 0.0060 'International Tables Vol C Tables 4.2.6.8 and 6.1.1.4'
S S 0.1246 0.1234 'International Tables Vol C Tables 4.2.6.8 and 6.1.1.4'
W W -0.8490 6.8722 'International Tables Vol C Tables 4.2.6.8 and 6.1.1.4'

loop_
_geom_angle_atom_site_label_1
_geom_angle_atom_site_label_2
_geom_angle_atom_site_label_3
_geom_angle
_geom_angle_site_symmetry_1
_geom_angle_site_symmetry_3
_geom_angle_publ_flag
N1 W1 S7 95.90(10) . . ?
N1 W1 S6 93.67(11) . . ?
S7 W1 S6 89.76(4) . . ?
N1 W1 S5 90.91(10) . . ?
S7 W1 S5 173.18(4) . . ?
S6 W1 S5 90.22(4) . . ?
N1 W1 S4 93.40(11) . . ?
S7 W1 S4 89.49(4) . . ?
S6 W1 S4 172.93(4) . . ?
S5 W1 S4 89.69(4) . . ?
N1 W1 W2 136.89(10) . 5_655 ?
S7 W1 W2 57.35(3) . 5_655 ?
S6 W1 W2 57.07(3) . 5_655 ?
S5 W1 W2 117.31(3) . 5_655 ?
S4 W1 W2 116.98(3) . 5_655 ?
N1 W1 W3 133.18(10) . . ?
S7 W1 W3 117.35(3) . . ?
S6 W1 W3 57.17(3) . . ?
S5 W1 W3 57.33(3) . . ?
S4 W1 W3 117.27(3) . . ?
W2 W1 W3 60.036(8) 5_655 . ?
N1 W1 W2 133.01(10) . . ?
S7 W1 W2 117.15(3) . . ?
S6 W1 W2 117.30(3) . . ?
S5 W1 W2 57.07(3) . . ?
S4 W1 W2 57.14(3) . . ?
W2 W1 W2 90.052(8) 5_655 . ?
W3 W1 W2 60.174(8) . . ?
N1 W1 W3 136.61(10) . 5_655 ?
S7 W1 W3 57.35(3) . 5_655 ?
S6 W1 W3 117.21(3) . 5_655 ?
S5 W1 W3 116.87(3) . 5_655 ?
S4 W1 W3 56.83(2) . 5_655 ?
W2 W1 W3 60.179(8) 5_655 5_655 ?
W3 W1 W3 90.139(10) . 5_655 ?
W2 W1 W3 59.831(8) . 5_655 ?
N2 W2 S6 95.37(10) . 5_655 ?
N2 W2 S5 91.13(10) . . ?
S6 W2 S5 173.50(4) 5_655 . ?
N2 W2 S7 91.37(11) . 5_655 ?
S6 W2 S7 89.84(4) 5_655 5_655 ?
S5 W2 S7 89.81(4) . 5_655 ?
N2 W2 S4 95.64(11) . . ?
S6 W2 S4 89.54(4) 5_655 . ?
S5 W2 S4 90.01(4) . . ?
S7 W2 S4 172.99(4) 5_655 . ?
N2 W2 W1 134.91(10) . 5_655 ?
S6 W2 W1 57.39(3) 5_655 5_655 ?
S5 W2 W1 117.33(3) . 5_655 ?
S7 W2 W1 57.16(3) 5_655 5_655 ?
S4 W2 W1 117.00(3) . 5_655 ?
N2 W2 W3 137.92(11) . 5_655 ?
S6 W2 W3 57.26(3) 5_655 5_655 ?
S5 W2 W3 117.41(3) . 5_655 ?
S7 W2 W3 117.14(3) 5_655 5_655 ?
S4 W2 W3 57.01(2) . 5_655 ?
W1 W2 W3 60.025(8) 5_655 5_655 ?
N2 W2 W1 134.98(10) . . ?
S6 W2 W1 117.34(3) 5_655 . ?
S5 W2 W1 57.32(3) . . ?
S7 W2 W1 117.02(3) 5_655 . ?
S4 W2 W1 57.39(3) . . ?
W1 W2 W1 89.949(8) 5_655 . ?
W3 W2 W1 60.119(6) 5_655 . ?
N2 W2 W3 131.99(11) . . ?
S6 W2 W3 117.45(3) 5_655 . ?
S5 W2 W3 57.26(3) . . ?
S7 W2 W3 57.27(3) 5_655 . ?
S4 W2 W3 117.15(3) . . ?
W1 W2 W3 60.102(8) 5_655 . ?
W3 W2 W3 90.087(8) 5_655 . ?
W1 W2 W3 59.797(7) . . ?
N3 W3 S4 92.41(10) . 5_655 ?
N3 W3 S6 89.69(10) . . ?
S4 W3 S6 89.67(4) 5_655 . ?
N3 W3 S5 94.45(10) . . ?
S4 W3 S5 173.14(4) 5_655 . ?
S6 W3 S5 90.30(4) . . ?
N3 W3 S7 97.40(10) . 5_655 ?
S4 W3 S7 89.65(4) 5_655 5_655 ?
S6 W3 S7 172.89(4) . 5_655 ?
S5 W3 S7 89.52(4) . 5_655 ?
N3 W3 W1 132.88(10) . . ?
S4 W3 W1 117.31(3) 5_655 . ?
S6 W3 W1 57.30(3) . . ?
S5 W3 W1 57.33(3) . . ?
S7 W3 W1 117.05(3) 5_655 . ?
N3 W3 W2 131.71(10) . 5_655 ?
S4 W3 W2 57.41(3) 5_655 5_655 ?
S6 W3 W2 57.07(3) . 5_655 ?
S5 W3 W2 117.22(3) . 5_655 ?
S7 W3 W2 116.97(3) 5_655 5_655 ?
W1 W3 W2 59.940(7) . 5_655 ?
N3 W3 W1 137.08(10) . 5_655 ?
S4 W3 W1 57.48(3) 5_655 5_655 ?
S6 W3 W1 117.08(3) . 5_655 ?
S5 W3 W1 116.70(3) . 5_655 ?
S7 W3 W1 56.96(3) 5_655 5_655 ?
W1 W3 W1 89.862(9) . 5_655 ?
W2 W3 W1 60.051(8) 5_655 5_655 ?
N3 W3 W2 138.31(10) . . ?
S4 W3 W2 117.17(3) 5_655 . ?
S6 W3 W2 117.28(3) . . ?
S5 W3 W2 57.02(3) . . ?
S7 W3 W2 57.07(3) 5_655 . ?
W1 W3 W2 60.029(9) . . ?
W2 W3 W2 89.913(8) 5_655 . ?
W1 W3 W2 59.720(7) 5_655 . ?
W3 S4 W2 65.57(3) 5_655 . ?
W3 S4 W1 65.68(3) 5_655 . ?
W2 S4 W1 65.47(3) . . ?
W2 S5 W3 65.72(3) . . ?
W2 S5 W1 65.61(3) . . ?
W3 S5 W1 65.34(3) . . ?
W2 S6 W3 65.67(3) 5_655 . ?
W2 S6 W1 65.54(3) 5_655 . ?
W3 S6 W1 65.52(3) . . ?
W1 S7 W2 65.49(3) . 5_655 ?
W1 S7 W3 65.69(3) . 5_655 ?
W2 S7 W3 65.67(3) 5_655 5_655 ?
C14 N1 C11 107.9(4) . . ?
C14 N1 W1 117.3(3) . . ?
C11 N1 W1 115.2(3) . . ?
N1 C11 C12 112.8(4) . . ?
O1 C12 C11 111.3(4) . . ?
O1 C13 C14 111.3(6) . . ?
N1 C14 C13 111.5(5) . . ?
C12 O1 C13 108.6(4) . . ?
C24 N2 C21 109.8(4) . . ?
C24 N2 W2 117.2(3) . . ?
C21 N2 W2 116.6(3) . . ?
N2 C21 C22 111.4(4) . . ?
O2 C22 C21 111.0(5) . . ?
O2 C23 C24 110.6(4) . . ?
N2 C24 C23 113.1(4) . . ?
C22 O2 C23 109.5(4) . . ?
C31 N3 C34 107.5(4) . . ?
C31 N3 W3 114.7(3) . . ?
C34 N3 W3 116.7(3) . . ?
N3 C31 C32 113.3(5) . . ?
O3 C32 C31 111.1(5) . . ?
O3 C33 C34 111.5(5) . . ?
N3 C34 C33 112.3(5) . . ?
C32 O3 C33 110.9(4) . . ?
C16S C11S N1S 120.8(5) . . ?
C16S C11S C12S 118.5(5) . . ?
N1S C11S C12S 120.5(5) . . ?
C13S C12S C11S 120.7(5) . . ?
C12S C13S C14S 120.7(5) . . ?
C15S C14S C13S 119.1(5) . . ?
C16S C15S C14S 120.6(5) . . ?
C15S C16S C11S 120.4(5) . . ?
N2S C21S C22S 121.0(4) . . ?
N2S C21S C22S 121.0(4) . 2_654 ?
C22S C21S C22S 118.1(8) . 2_654 ?
C23S C22S C21S 120.5(5) . . ?
C22S C23S C24S 120.9(6) . . ?
C23S C24S C23S 119.2(9) . 2_654 ?
C34S O3S C31S 112.2(11) . . ?
C33S N3S C32S 108.2(11) . . ?
O3S C31S C32S 107.8(12) . . ?
N3S C32S C31S 108.6(12) . . ?
N3S C33S C34S 108.6(11) . . ?
O3S C34S C33S 111.1(11) . . ?
N3T C31T C36T 133(2) . . ?
N3T C31T C32T 116(2) . . ?
C36T C31T C32T 110.9(19) . . ?
C33T C32T C31T 117(3) . . ?
C32T C33T C34T 127(4) . . ?
C35T C34T C33T 118(3) . . ?
C36T C35T C34T 124(2) . . ?
C35T C36T C31T 122(2) . . ?

loop_
_geom_bond_atom_site_label_1
_geom_bond_atom_site_label_2
_geom_bond_distance
_geom_bond_site_symmetry_2
_geom_bond_publ_flag
W1 N1 2.303(4) . ?
W1 S7 2.4527(11) . ?
W1 S6 2.4582(12) . ?
W1 S5 2.4627(11) . ?
W1 S4 2.4676(12) . ?
W1 W2 2.6563(3) 5_655 ?
W1 W3 2.6586(3) . ?
W1 W2 2.6648(3) . ?
W1 W3 2.6666(3) 5_655 ?
W2 N2 2.305(4) . ?
W2 S6 2.4493(11) 5_655 ?
W2 S5 2.4558(11) . ?
W2 S7 2.4583(12) 5_655 ?
W2 S4 2.4605(12) . ?
W2 W1 2.6564(3) 5_655 ?
W2 W3 2.6589(3) 5_655 ?
W2 W3 2.6687(3) . ?
W3 N3 2.313(4) . ?
W3 S4 2.4495(11) 5_655 ?
W3 S6 2.4546(12) . ?
W3 S5 2.4627(10) . ?
W3 S7 2.4638(12) 5_655 ?
W3 W2 2.6589(3) 5_655 ?
W3 W1 2.6667(3) 5_655 ?
S4 W3 2.4495(11) 5_655 ?
S6 W2 2.4493(11) 5_655 ?
S7 W2 2.4582(12) 5_655 ?
S7 W3 2.4637(12) 5_655 ?
N1 C14 1.462(6) . ?
N1 C11 1.480(6) . ?
C11 C12 1.521(6) . ?
C12 O1 1.405(6) . ?
C13 O1 1.439(8) . ?
C13 C14 1.505(8) . ?
N2 C24 1.456(6) . ?
N2 C21 1.489(6) . ?
C21 C22 1.518(7) . ?
C22 O2 1.422(7) . ?
C23 O2 1.422(7) . ?
C23 C24 1.523(7) . ?
N3 C31 1.483(6) . ?
N3 C34 1.488(6) . ?
C31 C32 1.507(7) . ?
C32 O3 1.409(7) . ?
C33 O3 1.421(7) . ?
C33 C34 1.502(7) . ?
N1S C11S 1.387(6) . ?
C11S C16S 1.386(7) . ?
C11S C12S 1.388(7) . ?
C12S C13S 1.369(7) . ?
C13S C14S 1.378(7) . ?
C14S C15S 1.378(7) . ?
C15S C16S 1.378(7) . ?
N2S C21S 1.347(10) . ?
C21S C22S 1.393(7) . ?
C21S C22S 1.393(7) 2_654 ?
C22S C23S 1.361(8) . ?
C23S C24S 1.372(7) . ?
C24S C23S 1.372(7) 2_654 ?
O3S C34S 1.405(15) . ?
O3S C31S 1.447(16) . ?
N3S C33S 1.392(13) . ?
N3S C32S 1.457(16) . ?
C31S C32S 1.552(19) . ?
C33S C34S 1.480(16) . ?
N3T C31T 1.30(3) . ?
C31T C36T 1.50(3) . ?
C31T C32T 1.55(3) . ?
C32T C33T 1.21(5) . ?
C33T C34T 1.34(4) . ?
C34T C35T 1.34(3) . ?
C35T C36T 1.21(3) . ?
